data_7055110
loop_
_publ_author_name
'Ninomiya, Kazuki'
'Harada, Yumi'
'Kanetou, Tomoaki'
'Suenaga, Yuma'
'Murafuji, Toshihiro'
'Tsunashima, Ryo'

_publ_section_title
;
 Synthesis and acid--base properties of a proton-bridged biaryl compound
 based on pyridylazulene
;
_journal_issue 12
_journal_name_full 'New J. Chem.'
_journal_page_first 9079
_journal_paper_doi 10.1039/C5NJ01651G
_journal_volume 39
_journal_year 2015
_chemical_formula_sum 'C100.5 H71.5 B3 F12 N6 O1.83'
_chemical_formula_weight 1652.83
_chemical_name_common AzPy2HBF4
_chemical_name_systematic AzPy2H_BF4
_space_group_IT_number 2
_symmetry_cell_setting triclinic
_symmetry_space_group_name_Hall '-P 1'
_symmetry_space_group_name_H-M 'P -1'
_atom_sites_solution_hydrogens geom
_atom_sites_solution_primary direct
_atom_sites_solution_secondary difmap
_audit_creation_method SHELXL-97
_audit_update_record
;
2015-08-12 deposited with the CCDC.
2015-09-18 downloaded from the CCDC.
;
_cell_angle_alpha 70.956(18)
_cell_angle_beta 76.30(2)
_cell_angle_gamma 87.68(2)
_cell_formula_units_Z 2
_cell_length_a 13.677(7)
_cell_length_b 16.455(8)
_cell_length_c 19.539(8)
_cell_measurement_reflns_used 14536
_cell_measurement_temperature 153(2)
_cell_measurement_theta_max 32.0307
_cell_measurement_theta_min 1.5333
_cell_volume 4035(3)
_computing_data_collection CrystalClear
_computing_molecular_graphics PAYMOL
_computing_publication_material YADOKARIGX
_computing_structure_refinement 'SHELXL-97 (Sheldrick, 1997)'
_computing_structure_solution 'SHELXS-97 (Sheldrick, 1990)'
_diffrn_ambient_temperature 153(2)
_diffrn_detector_area_resol_mean 14.7275
_diffrn_measured_fraction_theta_full 0.949
_diffrn_measured_fraction_theta_max 0.949
_diffrn_measurement_details
;
scan:
    Number of images: 720
               Slice: -70.0000 - 110.0000
         Image width: 0.2500
            Exp time: 20.0000
       Rotation axis: Omega
               Omega: 0.0000
                 Chi: 45.0000
                 Phi: 0.0000
                 XTD: 44.3767
              2theta: 20.5760
scan:
    Number of images: 720
               Slice: -70.0000 - 110.0000
         Image width: 0.2500
            Exp time: 20.0000
       Rotation axis: Omega
               Omega: 0.0000
                 Chi: 45.0000
                 Phi: 90.0000
                 XTD: 44.3767
              2theta: 20.5760
scan:
    Number of images: 720
               Slice: -70.0000 - 110.0000
         Image width: 0.2500
            Exp time: 20.0000
       Rotation axis: Omega
               Omega: 0.0000
                 Chi: 45.0000
                 Phi: 180.0000
                 XTD: 44.3767
              2theta: 20.5760

;
_diffrn_measurement_device_details
;
AFC8: Eulerian 3-circle
;
_diffrn_measurement_device_type 'Mercury (2x2 bin mode)'
_diffrn_measurement_method dtintegrate.ref
_diffrn_radiation_monochromator 'Graphite Monochromator'
_diffrn_radiation_source 'Rotating Anode'
_diffrn_radiation_type MoK\a
_diffrn_radiation_wavelength 0.71070
_diffrn_reflns_av_R_equivalents 0.0780
_diffrn_reflns_av_unetI/netI 0.1407
_diffrn_reflns_limit_h_max 17
_diffrn_reflns_limit_h_min -17
_diffrn_reflns_limit_k_max 21
_diffrn_reflns_limit_k_min -21
_diffrn_reflns_limit_l_max 23
_diffrn_reflns_limit_l_min -25
_diffrn_reflns_number 40023
_diffrn_reflns_theta_full 27.50
_diffrn_reflns_theta_max 27.50
_diffrn_reflns_theta_min 1.53
_exptl_absorpt_coefficient_mu 0.100
_exptl_absorpt_correction_type none
_exptl_crystal_colour black
_exptl_crystal_density_diffrn 1.360
_exptl_crystal_density_method 'not measured'
_exptl_crystal_description block
_exptl_crystal_F_000 1708
_exptl_crystal_size_max 0.6
_exptl_crystal_size_mid 0.5
_exptl_crystal_size_min 0.2
_refine_diff_density_max 0.922
_refine_diff_density_min -0.520
_refine_diff_density_rms 0.090
_refine_ls_extinction_method none
_refine_ls_goodness_of_fit_ref 1.314
_refine_ls_hydrogen_treatment mixed
_refine_ls_matrix_type full
_refine_ls_number_parameters 1120
_refine_ls_number_reflns 17603
_refine_ls_number_restraints 0
_refine_ls_restrained_S_all 1.314
_refine_ls_R_factor_all 0.1586
_refine_ls_R_factor_gt 0.1034
_refine_ls_shift/su_max 0.001
_refine_ls_shift/su_mean 0.000
_refine_ls_structure_factor_coef Fsqd
_refine_ls_weighting_details 'calc w=1/[\s^2^(Fo^2^)+(0.1000P)^2^+0.0000P] where P=(Fo^2^+2Fc^2^)/3'
_refine_ls_weighting_scheme calc
_refine_ls_wR_factor_gt 0.2693
_refine_ls_wR_factor_ref 0.3137
_reflns_number_gt 7211
_reflns_number_total 17603
_reflns_threshold_expression >2sigma(I)
_cod_data_source_file c5nj01651g2.cif
_cod_data_source_block crystalclear
_cod_depositor_comments 'Adding full bibliography for 7055110.cif.'
_cod_original_sg_symbol_H-M P-1
_cod_original_formula_sum 'C100.50 H71.50 B3 F12 N6 O1.83'
_cod_database_code 7055110

loop_
_symmetry_equiv_pos_as_xyz
'x, y, z'
'-x, -y, -z'

loop_
_atom_site_label
_atom_site_type_symbol
_atom_site_fract_x
_atom_site_fract_y
_atom_site_fract_z
_atom_site_U_iso_or_equiv
_atom_site_adp_type
_atom_site_occupancy
_atom_site_symmetry_multiplicity
_atom_site_calc_flag
_atom_site_refinement_flags
_atom_site_disorder_assembly
_atom_site_disorder_group
N1 N 0.5118(2) -0.3001(2) 0.94052(16) 0.0517(8) Uani 1 1 d . . .
N2 N 0.5880(2) -0.1485(2) 0.84694(17) 0.0499(8) Uani 1 1 d . . .
N3 N 0.3896(2) 0.41183(18) 0.45743(15) 0.0448(7) Uani 1 1 d . . .
N4 N 0.2133(2) 0.46850(18) 0.43932(16) 0.0481(8) Uani 1 1 d . . .
N5 N 0.9575(2) 0.0025(2) 0.27886(17) 0.0513(8) Uani 1 1 d . . .
N6 N 0.9771(2) -0.05324(19) 0.16436(17) 0.0497(8) Uani 1 1 d . . .
B1 B 0.6429(4) 0.5256(3) 0.1976(3) 0.0602(13) Uani 1 1 d . . .
F1 F 0.7186(2) 0.4889(2) 0.23126(18) 0.0997(10) Uani 1 1 d . . .
F2 F 0.6707(2) 0.5327(2) 0.12359(15) 0.0941(9) Uani 1 1 d . . .
F3 F 0.5575(2) 0.4780(2) 0.23101(16) 0.0986(10) Uani 1 1 d . . .
F4 F 0.6292(2) 0.60614(19) 0.20350(16) 0.0929(9) Uani 1 1 d . . .
F9 F 0.4048(3) 0.7851(4) 0.1194(2) 0.176(2) Uani 1 1 d . . .
F10 F 0.2726(3) 0.7159(2) 0.1917(2) 0.1288(13) Uani 1 1 d . . .
F11 F 0.3649(3) 0.79410(18) 0.22953(18) 0.1087(10) Uani 1 1 d . . .
B3 B 0.3251(4) 0.7890(3) 0.1746(3) 0.0639(13) Uani 1 1 d . . .
F12 F 0.2731(3) 0.8558(2) 0.1471(2) 0.1446(13) Uani 1 1 d . . .
C1 C 0.5205(3) -0.3265(3) 1.0124(2) 0.0591(11) Uani 1 1 d . . .
H1 H 0.5628 -0.2946 1.0275 0.071 Uiso 1 1 calc R . .
C2 C 0.4685(3) -0.3988(3) 1.0630(2) 0.0659(12) Uani 1 1 d . . .
H2 H 0.4749 -0.4179 1.1131 0.079 Uiso 1 1 calc R . .
C3 C 0.4071(3) -0.4434(3) 1.0405(2) 0.0630(12) Uani 1 1 d . . .
H3 H 0.3690 -0.4927 1.0756 0.076 Uiso 1 1 calc R . .
C4 C 0.4003(3) -0.4176(2) 0.96793(19) 0.0493(9) Uani 1 1 d . . .
H4 H 0.3591 -0.4495 0.9521 0.059 Uiso 1 1 calc R . .
C5 C 0.4537(3) -0.3449(2) 0.91814(19) 0.0468(9) Uani 1 1 d . . .
C6 C 0.4502(3) -0.3121(2) 0.84025(18) 0.0433(8) Uani 1 1 d . . .
C7 C 0.3624(3) -0.3060(2) 0.81597(19) 0.0453(9) Uani 1 1 d . . .
H5 H 0.2967 -0.3220 0.8472 0.054 Uiso 1 1 calc R . .
C8 C 0.3853(3) -0.2729(2) 0.73885(19) 0.0433(8) Uani 1 1 d . . .
C9 C 0.3167(3) -0.2565(2) 0.69564(19) 0.0461(9) Uani 1 1 d . . .
H6 H 0.2483 -0.2695 0.7221 0.055 Uiso 1 1 calc R . .
C10 C 0.3329(3) -0.2238(2) 0.6190(2) 0.0506(9) Uani 1 1 d . . .
H7 H 0.2744 -0.2155 0.5997 0.061 Uiso 1 1 calc R . .
C11 C 0.4245(3) -0.2014(2) 0.5667(2) 0.0532(10) Uani 1 1 d . . .
H8 H 0.4198 -0.1795 0.5163 0.064 Uiso 1 1 calc R . .
C12 C 0.5204(3) -0.2063(2) 0.5771(2) 0.0482(9) Uani 1 1 d . . .
H9 H 0.5723 -0.1891 0.5327 0.058 Uiso 1 1 calc R . .
C13 C 0.5532(3) -0.2322(2) 0.64200(18) 0.0441(9) Uani 1 1 d . . .
H10 H 0.6241 -0.2311 0.6363 0.053 Uiso 1 1 calc R . .
C14 C 0.4957(3) -0.2598(2) 0.71465(18) 0.0395(8) Uani 1 1 d . . .
C15 C 0.5335(3) -0.2835(2) 0.77871(18) 0.0411(8) Uani 1 1 d . . .
C16 C 0.6403(3) -0.2894(2) 0.78026(18) 0.0410(8) Uani 1 1 d . . .
C17 C 0.6992(3) -0.3585(2) 0.77181(17) 0.0414(8) Uani 1 1 d . . .
C18 C 0.6647(3) -0.4311(2) 0.76513(18) 0.0455(9) Uani 1 1 d . . .
H11 H 0.5959 -0.4320 0.7637 0.055 Uiso 1 1 calc R . .
C19 C 0.7159(3) -0.5040(2) 0.7601(2) 0.0538(10) Uani 1 1 d . . .
H12 H 0.6774 -0.5482 0.7560 0.065 Uiso 1 1 calc R . .
C20 C 0.8156(3) -0.5210(3) 0.7603(2) 0.0550(10) Uani 1 1 d . . .
H13 H 0.8353 -0.5765 0.7587 0.066 Uiso 1 1 calc R . .
C21 C 0.8912(3) -0.4689(3) 0.7626(2) 0.0572(10) Uani 1 1 d . . .
H14 H 0.9556 -0.4931 0.7610 0.069 Uiso 1 1 calc R . .
C22 C 0.8856(3) -0.3875(3) 0.7668(2) 0.0549(10) Uani 1 1 d . . .
H15 H 0.9469 -0.3621 0.7664 0.066 Uiso 1 1 calc R . .
C23 C 0.8027(3) -0.3376(2) 0.77145(19) 0.0465(9) Uani 1 1 d . . .
C24 C 0.8022(3) -0.2555(2) 0.7781(2) 0.0477(9) Uani 1 1 d . . .
H16 H 0.8591 -0.2248 0.7787 0.057 Uiso 1 1 calc R . .
C25 C 0.7046(3) -0.2263(2) 0.78374(19) 0.0463(9) Uani 1 1 d . . .
C26 C 0.6736(3) -0.1452(2) 0.7944(2) 0.0475(9) Uani 1 1 d . . .
C27 C 0.7267(3) -0.0682(2) 0.7548(2) 0.0499(9) Uani 1 1 d . . .
H17 H 0.7876 -0.0669 0.7189 0.060 Uiso 1 1 calc R . .
C28 C 0.6926(3) 0.0058(3) 0.7668(2) 0.0581(11) Uani 1 1 d . . .
H18 H 0.7287 0.0590 0.7390 0.070 Uiso 1 1 calc R . .
C29 C 0.6057(3) 0.0024(3) 0.8194(2) 0.0633(11) Uani 1 1 d . . .
H19 H 0.5799 0.0532 0.8288 0.076 Uiso 1 1 calc R . .
C30 C 0.5566(3) -0.0753(3) 0.8581(2) 0.0568(10) Uani 1 1 d . . .
H20 H 0.4966 -0.0773 0.8951 0.068 Uiso 1 1 calc R . .
C31 C 0.4712(3) 0.4349(2) 0.4009(2) 0.0524(10) Uani 1 1 d . . .
H21 H 0.4624 0.4615 0.3518 0.063 Uiso 1 1 calc R . .
C32 C 0.5656(3) 0.4218(2) 0.4109(2) 0.0555(10) Uani 1 1 d . . .
H22 H 0.6222 0.4363 0.3695 0.067 Uiso 1 1 calc R . .
C33 C 0.5776(3) 0.3874(2) 0.4816(2) 0.0561(10) Uani 1 1 d . . .
H23 H 0.6434 0.3784 0.4901 0.067 Uiso 1 1 calc R . .
C34 C 0.4942(3) 0.3651(2) 0.5415(2) 0.0486(9) Uani 1 1 d . . .
H24 H 0.5022 0.3427 0.5912 0.058 Uiso 1 1 calc R . .
C35 C 0.4004(3) 0.3762(2) 0.52777(18) 0.0430(8) Uani 1 1 d . . .
C36 C 0.3083(3) 0.3513(2) 0.58530(18) 0.0412(8) Uani 1 1 d . . .
C37 C 0.2914(3) 0.3665(2) 0.65276(18) 0.0452(9) Uani 1 1 d . . .
H25 H 0.3388 0.3928 0.6684 0.054 Uiso 1 1 calc R . .
C38 C 0.1943(3) 0.3376(2) 0.69404(18) 0.0444(9) Uani 1 1 d . . .
C39 C 0.1474(3) 0.3476(2) 0.76116(19) 0.0509(10) Uani 1 1 d . . .
H26 H 0.1871 0.3753 0.7815 0.061 Uiso 1 1 calc R . .
C40 C 0.0512(3) 0.3230(2) 0.8025(2) 0.0559(11) Uani 1 1 d . . .
H27 H 0.0332 0.3363 0.8476 0.067 Uiso 1 1 calc R . .
C41 C -0.0235(3) 0.2816(2) 0.7878(2) 0.0546(10) Uani 1 1 d . . .
H28 H -0.0854 0.2704 0.8245 0.066 Uiso 1 1 calc R . .
C42 C -0.0217(3) 0.2544(2) 0.7282(2) 0.0487(9) Uani 1 1 d . . .
H29 H -0.0816 0.2253 0.7305 0.058 Uiso 1 1 calc R . .
C43 C 0.0545(3) 0.2632(2) 0.66562(19) 0.0435(8) Uani 1 1 d . . .
H30 H 0.0395 0.2407 0.6301 0.052 Uiso 1 1 calc R . .
C44 C 0.1488(3) 0.3002(2) 0.64789(17) 0.0383(8) Uani 1 1 d . . .
C45 C 0.2218(3) 0.3103(2) 0.58206(17) 0.0386(8) Uani 1 1 d . . .
C46 C 0.2054(2) 0.2779(2) 0.52301(17) 0.0380(8) Uani 1 1 d . . .
C47 C 0.2178(2) 0.1938(2) 0.52253(18) 0.0381(8) Uani 1 1 d . . .
C48 C 0.2527(3) 0.1269(2) 0.57337(18) 0.0403(8) Uani 1 1 d . . .
H31 H 0.2655 0.1395 0.6146 0.048 Uiso 1 1 calc R . .
C49 C 0.2718(3) 0.0442(2) 0.57297(19) 0.0440(8) Uani 1 1 d . . .
H32 H 0.2967 0.0080 0.6135 0.053 Uiso 1 1 calc R . .
C50 C 0.2594(3) 0.0066(2) 0.5212(2) 0.0466(9) Uani 1 1 d . . .
H33 H 0.2792 -0.0513 0.5309 0.056 Uiso 1 1 calc R . .
C51 C 0.2231(3) 0.0400(2) 0.4584(2) 0.0463(9) Uani 1 1 d . . .
H34 H 0.2215 0.0024 0.4307 0.056 Uiso 1 1 calc R . .
C52 C 0.1889(3) 0.1209(2) 0.43052(19) 0.0424(8) Uani 1 1 d . . .
H35 H 0.1655 0.1312 0.3865 0.051 Uiso 1 1 calc R . .
C53 C 0.1836(2) 0.1895(2) 0.45711(17) 0.0384(8) Uani 1 1 d . . .
C54 C 0.1492(3) 0.2692(2) 0.42447(18) 0.0414(8) Uani 1 1 d . . .
H36 H 0.1200 0.2844 0.3827 0.050 Uiso 1 1 calc R . .
C55 C 0.1639(3) 0.3229(2) 0.46223(18) 0.0407(8) Uani 1 1 d . . .
C56 C 0.1416(3) 0.4140(2) 0.44118(18) 0.0462(9) Uani 1 1 d . . .
C57 C 0.0522(3) 0.4438(2) 0.4238(2) 0.0538(10) Uani 1 1 d . . .
H37 H 0.0015 0.4051 0.4252 0.065 Uiso 1 1 calc R . .
C58 C 0.0378(4) 0.5310(3) 0.4045(2) 0.0634(11) Uani 1 1 d . . .
H38 H -0.0231 0.5532 0.3919 0.076 Uiso 1 1 calc R . .
C59 C 0.1117(4) 0.5857(3) 0.4036(2) 0.0620(11) Uani 1 1 d . . .
H39 H 0.1023 0.6458 0.3915 0.074 Uiso 1 1 calc R . .
C60 C 0.1972(3) 0.5522(2) 0.4201(2) 0.0544(10) Uani 1 1 d . . .
H40 H 0.2491 0.5902 0.4181 0.065 Uiso 1 1 calc R . .
C61 C 0.9953(3) -0.0382(3) 0.3376(2) 0.0574(11) Uani 1 1 d . . .
H41 H 1.0192 -0.0945 0.3431 0.069 Uiso 1 1 calc R . .
C62 C 1.0007(3) -0.0017(3) 0.3902(2) 0.0667(13) Uani 1 1 d . . .
H42 H 1.0265 -0.0327 0.4320 0.080 Uiso 1 1 calc R . .
C63 C 0.9689(3) 0.0797(3) 0.3820(2) 0.0630(11) Uani 1 1 d . . .
H43 H 0.9725 0.1062 0.4179 0.076 Uiso 1 1 calc R . .
C64 C 0.9313(3) 0.1230(3) 0.3208(2) 0.0528(10) Uani 1 1 d . . .
H44 H 0.9099 0.1802 0.3138 0.063 Uiso 1 1 calc R . .
C65 C 0.9250(3) 0.0838(2) 0.2706(2) 0.0483(9) Uani 1 1 d . . .
C66 C 0.8861(3) 0.1244(2) 0.2045(2) 0.0454(9) Uani 1 1 d . . .
C67 C 0.9143(3) 0.2088(2) 0.1574(2) 0.0476(9) Uani 1 1 d . . .
H45 H 0.9588 0.2467 0.1644 0.057 Uiso 1 1 calc R . .
C68 C 0.8670(3) 0.2282(2) 0.09939(19) 0.0459(9) Uani 1 1 d . . .
C69 C 0.8815(3) 0.3023(2) 0.0385(2) 0.0558(10) Uani 1 1 d . . .
H46 H 0.9291 0.3435 0.0373 0.067 Uiso 1 1 calc R . .
C70 C 0.8370(3) 0.3244(2) -0.0201(2) 0.0581(11) Uani 1 1 d . . .
H47 H 0.8596 0.3781 -0.0573 0.070 Uiso 1 1 calc R . .
C71 C 0.7642(3) 0.2803(3) -0.0330(2) 0.0604(11) Uani 1 1 d . . .
H48 H 0.7438 0.3086 -0.0779 0.072 Uiso 1 1 calc R . .
C72 C 0.7160(3) 0.2020(3) 0.0083(2) 0.0548(10) Uani 1 1 d . . .
H49 H 0.6641 0.1854 -0.0098 0.066 Uiso 1 1 calc R . .
C73 C 0.7342(3) 0.1437(2) 0.0740(2) 0.0491(9) Uani 1 1 d . . .
H50 H 0.6949 0.0914 0.0937 0.059 Uiso 1 1 calc R . .
C74 C 0.8014(3) 0.1523(2) 0.11351(19) 0.0411(8) Uani 1 1 d . . .
C75 C 0.8170(3) 0.0891(2) 0.17771(19) 0.0415(8) Uani 1 1 d . . .
C76 C 0.7649(3) 0.0046(2) 0.20853(19) 0.0412(8) Uani 1 1 d . . .
C77 C 0.6669(3) -0.0149(2) 0.25155(17) 0.0391(8) Uani 1 1 d . . .
C78 C 0.6036(3) 0.0407(2) 0.27932(18) 0.0427(8) Uani 1 1 d . . .
H51 H 0.6288 0.0984 0.2639 0.051 Uiso 1 1 calc R . .
C79 C 0.5092(3) 0.0233(2) 0.3262(2) 0.0483(9) Uani 1 1 d . . .
H52 H 0.4792 0.0702 0.3404 0.058 Uiso 1 1 calc R . .
C80 C 0.4513(3) -0.0530(2) 0.3558(2) 0.0490(9) Uani 1 1 d . . .
H53 H 0.3888 -0.0511 0.3891 0.059 Uiso 1 1 calc R . .
C81 C 0.4703(3) -0.1307(2) 0.3445(2) 0.0508(10) Uani 1 1 d . . .
H54 H 0.4189 -0.1745 0.3702 0.061 Uiso 1 1 calc R . .
C82 C 0.5541(3) -0.1534(2) 0.30081(19) 0.0452(9) Uani 1 1 d . . .
H55 H 0.5518 -0.2101 0.2985 0.054 Uiso 1 1 calc R . .
C83 C 0.6415(3) -0.1047(2) 0.25967(18) 0.0428(8) Uani 1 1 d . . .
C84 C 0.7236(3) -0.1337(2) 0.21962(19) 0.0433(8) Uani 1 1 d . . .
H56 H 0.7285 -0.1888 0.2135 0.052 Uiso 1 1 calc R . .
C85 C 0.7984(3) -0.0683(2) 0.18945(19) 0.0432(8) Uani 1 1 d . . .
C86 C 0.8984(3) -0.0773(2) 0.14502(19) 0.0441(9) Uani 1 1 d . . .
C87 C 0.9145(3) -0.1084(2) 0.0862(2) 0.0518(10) Uani 1 1 d . . .
H57 H 0.8592 -0.1264 0.0723 0.062 Uiso 1 1 calc R . .
C88 C 1.0116(3) -0.1132(2) 0.0476(2) 0.0577(11) Uani 1 1 d . . .
H58 H 1.0235 -0.1334 0.0061 0.069 Uiso 1 1 calc R . .
C89 C 1.0909(3) -0.0888(3) 0.0689(2) 0.0605(11) Uani 1 1 d . . .
H59 H 1.1583 -0.0926 0.0432 0.073 Uiso 1 1 calc R . .
C90 C 1.0711(3) -0.0592(3) 0.1276(2) 0.0595(11) Uani 1 1 d . . .
H60 H 1.1257 -0.0422 0.1431 0.071 Uiso 1 1 calc R . .
C91 C 0.3101(4) 0.2100(3) 0.9313(3) 0.0750(14) Uani 1 1 d . . .
H61 H 0.3560 0.2328 0.8842 0.090 Uiso 1 1 calc R . .
C92 C 0.2335(4) 0.2614(3) 0.9546(3) 0.0773(14) Uani 1 1 d . . .
H62 H 0.2260 0.3177 0.9228 0.093 Uiso 1 1 calc R . .
C93 C 0.1708(4) 0.2297(3) 1.0228(3) 0.0773(14) Uani 1 1 d . . .
H63 H 0.1199 0.2648 1.0393 0.093 Uiso 1 1 calc R . .
C94 C 0.1792(4) 0.1490(3) 1.0678(3) 0.0719(13) Uani 1 1 d . . .
H64 H 0.1344 0.1271 1.1155 0.086 Uiso 1 1 calc R . .
C95 C 0.2526(3) 0.0996(3) 1.0440(2) 0.0640(12) Uani 1 1 d . . .
H65 H 0.2577 0.0431 1.0764 0.077 Uiso 1 1 calc R . .
C96 C 0.3198(3) 0.1270(3) 0.9756(3) 0.0645(12) Uani 1 1 d . . .
C97 C 0.3972(4) 0.0700(3) 0.9503(3) 0.0869(16) Uani 1 1 d . . .
H66 H 0.3920 0.0140 0.9895 0.130 Uiso 1 1 calc R . .
H67 H 0.4644 0.0965 0.9394 0.130 Uiso 1 1 calc R . .
H68 H 0.3859 0.0620 0.9051 0.130 Uiso 1 1 calc R . .
C98 C 0.0843(4) 0.4867(3) -0.0492(3) 0.0895(16) Uani 1 1 d . . .
H69 H 0.1417 0.4767 -0.0833 0.107 Uiso 1 1 calc R . .
C99 C 0.0849(4) 0.4669(3) 0.0250(3) 0.0835(15) Uani 1 1 d . . .
C100 C -0.0009(4) 0.4792(3) 0.0737(3) 0.0844(15) Uani 1 1 d . . .
H70 H -0.0022 0.4637 0.1252 0.101 Uiso 1 1 calc R . .
C101 C 0.1781(7) 0.4324(6) 0.0461(4) 0.069(3) Uani 0.50 1 d P . .
H71 H 0.2279 0.4296 0.0017 0.103 Uiso 0.50 1 calc PR . .
H72 H 0.1639 0.3745 0.0827 0.103 Uiso 0.50 1 calc PR . .
H73 H 0.2047 0.4700 0.0678 0.103 Uiso 0.50 1 calc PR . .
O1 O 0.4402(3) 0.6414(3) 0.3061(2) 0.050 Uiso 0.606(6) 1 d P A 1
O2 O 0.1200 0.6361 0.6884 0.050 Uiso 0.289(6) 1 d P B 3
O3 O 0.1698(8) 0.5453(7) 0.6139(6) 0.050 Uiso 0.238(5) 1 d P C 1
O4 O 0.1268(7) 0.6117(6) 0.7244(5) 0.050 Uiso 0.271(6) 1 d P D 4
O5 O 0.1399(11) 0.5897(10) 0.6829(9) 0.050 Uiso 0.164(5) 1 d P E 2
O6 O 0.4717(8) 0.6451(7) 0.2888(6) 0.050 Uiso 0.26 1 d P F 3
F13 F 0.1022(3) 0.7867(3) 0.4300(3) 0.1638(16) Uani 1 1 d . . .
F14 F 0.2231(4) 0.8409(3) 0.4666(3) 0.184(2) Uani 1 1 d . . .
F15 F 0.2222(4) 0.7186(3) 0.4663(4) 0.238(2) Uani 1 1 d . . .
B2 B 0.1656(5) 0.7778(5) 0.4715(5) 0.102(2) Uani 1 1 d . . .
F16 F 0.1162(5) 0.7608(7) 0.5445(5) 0.336(5) Uani 1 1 d . . .

loop_
_atom_site_aniso_label
_atom_site_aniso_U_11
_atom_site_aniso_U_22
_atom_site_aniso_U_33
_atom_site_aniso_U_23
_atom_site_aniso_U_13
_atom_site_aniso_U_12
N1 0.0555(18) 0.0598(19) 0.0462(16) -0.0247(14) -0.0145(14) 0.0092(15)
N2 0.0478(17) 0.0537(17) 0.0578(17) -0.0301(14) -0.0145(14) 0.0056(14)
N3 0.0554(18) 0.0354(15) 0.0402(15) -0.0087(12) -0.0091(13) -0.0034(13)
N4 0.0648(19) 0.0378(15) 0.0431(15) -0.0140(12) -0.0147(14) 0.0042(14)
N5 0.0427(16) 0.0548(19) 0.0546(17) -0.0154(14) -0.0108(14) -0.0018(14)
N6 0.0409(16) 0.0445(17) 0.0555(18) -0.0105(14) -0.0043(14) 0.0037(14)
B1 0.061(3) 0.064(3) 0.056(3) -0.022(2) -0.009(2) -0.015(2)
F1 0.095(2) 0.095(2) 0.116(2) -0.0257(17) -0.0477(18) -0.0027(17)
F2 0.101(2) 0.114(2) 0.0656(16) -0.0372(15) -0.0007(15) -0.0184(18)
F3 0.0779(18) 0.124(2) 0.0858(19) -0.0337(17) 0.0013(15) -0.0355(17)
F4 0.114(2) 0.0839(19) 0.0840(18) -0.0348(15) -0.0201(16) 0.0040(17)
F9 0.087(3) 0.315(6) 0.143(3) -0.107(4) -0.013(2) -0.011(3)
F10 0.151(3) 0.084(2) 0.160(3) -0.024(2) -0.068(3) -0.037(2)
F11 0.164(3) 0.0653(17) 0.131(2) -0.0346(15) -0.098(2) 0.0105(18)
B3 0.070(3) 0.049(3) 0.084(3) -0.024(2) -0.034(3) 0.005(2)
F12 0.201(3) 0.092(2) 0.213(3) -0.077(2) -0.157(3) 0.068(2)
C1 0.060(2) 0.076(3) 0.050(2) -0.0282(19) -0.0184(18) 0.010(2)
C2 0.063(3) 0.085(3) 0.047(2) -0.022(2) -0.0100(19) 0.015(2)
C3 0.076(3) 0.057(2) 0.043(2) -0.0080(18) -0.003(2) 0.010(2)
C4 0.060(2) 0.0412(19) 0.0413(18) -0.0116(15) -0.0049(17) 0.0054(17)
C5 0.050(2) 0.047(2) 0.0419(18) -0.0149(15) -0.0083(16) 0.0121(17)
C6 0.049(2) 0.0386(18) 0.0412(17) -0.0142(14) -0.0086(15) 0.0067(15)
C7 0.0390(18) 0.047(2) 0.0460(18) -0.0168(15) -0.0005(15) 0.0011(16)
C8 0.0416(18) 0.0375(18) 0.0513(19) -0.0154(15) -0.0108(15) 0.0026(15)
C9 0.0434(19) 0.0428(19) 0.0503(19) -0.0132(16) -0.0114(16) 0.0067(16)
C10 0.051(2) 0.048(2) 0.053(2) -0.0137(16) -0.0174(17) 0.0083(17)
C11 0.068(3) 0.042(2) 0.0447(19) -0.0085(16) -0.0138(18) 0.0102(18)
C12 0.051(2) 0.043(2) 0.0449(19) -0.0080(15) -0.0110(16) 0.0012(17)
C13 0.054(2) 0.0357(17) 0.0430(18) -0.0169(14) -0.0059(16) 0.0030(15)
C14 0.0410(18) 0.0333(16) 0.0427(17) -0.0126(13) -0.0069(14) 0.0014(14)
C15 0.0474(19) 0.0386(17) 0.0398(16) -0.0164(14) -0.0101(14) 0.0040(15)
C16 0.0478(19) 0.0394(18) 0.0358(16) -0.0117(13) -0.0113(14) 0.0035(15)
C17 0.051(2) 0.0369(17) 0.0358(16) -0.0109(13) -0.0118(14) 0.0067(15)
C18 0.053(2) 0.0419(19) 0.0381(17) -0.0093(14) -0.0090(15) 0.0006(16)
C19 0.068(3) 0.045(2) 0.0432(19) -0.0121(16) -0.0061(18) -0.0034(19)
C20 0.072(3) 0.046(2) 0.047(2) -0.0156(16) -0.0153(18) 0.0140(19)
C21 0.055(2) 0.066(2) 0.059(2) -0.0291(19) -0.0198(18) 0.018(2)
C22 0.052(2) 0.055(2) 0.068(2) -0.0293(18) -0.0226(18) 0.0136(18)
C23 0.053(2) 0.047(2) 0.0380(17) -0.0120(15) -0.0123(15) 0.0079(17)
C24 0.0434(19) 0.052(2) 0.0517(19) -0.0194(16) -0.0150(16) 0.0042(16)
C25 0.053(2) 0.0442(19) 0.0469(18) -0.0188(15) -0.0174(16) 0.0059(16)
C26 0.053(2) 0.046(2) 0.0507(19) -0.0175(16) -0.0241(16) 0.0062(17)
C27 0.052(2) 0.051(2) 0.0488(19) -0.0185(16) -0.0117(16) -0.0001(17)
C28 0.074(3) 0.044(2) 0.061(2) -0.0175(18) -0.025(2) 0.0074(19)
C29 0.077(3) 0.054(2) 0.078(3) -0.038(2) -0.031(2) 0.016(2)
C30 0.055(2) 0.059(2) 0.068(2) -0.0353(19) -0.0180(19) 0.0102(19)
C31 0.063(2) 0.041(2) 0.048(2) -0.0112(16) -0.0068(18) -0.0022(18)
C32 0.061(2) 0.046(2) 0.052(2) -0.0129(17) -0.0032(19) -0.0018(19)
C33 0.052(2) 0.046(2) 0.068(2) -0.0182(18) -0.0118(19) 0.0026(18)
C34 0.052(2) 0.043(2) 0.0481(19) -0.0107(16) -0.0104(17) -0.0076(17)
C35 0.053(2) 0.0371(18) 0.0418(17) -0.0156(14) -0.0123(15) 0.0007(15)
C36 0.055(2) 0.0319(16) 0.0379(16) -0.0115(13) -0.0131(15) 0.0012(15)
C37 0.052(2) 0.0447(19) 0.0423(17) -0.0155(15) -0.0163(15) 0.0040(16)
C38 0.057(2) 0.0375(18) 0.0364(17) -0.0096(14) -0.0109(15) 0.0019(16)
C39 0.068(2) 0.044(2) 0.0422(18) -0.0166(15) -0.0142(17) 0.0058(18)
C40 0.075(3) 0.052(2) 0.0421(19) -0.0205(16) -0.0126(18) 0.017(2)
C41 0.058(2) 0.055(2) 0.0425(19) -0.0091(17) -0.0073(17) 0.0134(19)
C42 0.050(2) 0.042(2) 0.0460(19) -0.0055(16) -0.0081(16) 0.0040(16)
C43 0.050(2) 0.0328(17) 0.0445(18) -0.0086(14) -0.0110(15) 0.0046(15)
C44 0.0496(19) 0.0292(16) 0.0364(16) -0.0111(13) -0.0106(14) 0.0035(14)
C45 0.0463(18) 0.0347(17) 0.0366(16) -0.0134(13) -0.0106(14) 0.0018(14)
C46 0.0410(17) 0.0375(17) 0.0361(16) -0.0122(13) -0.0102(13) 0.0035(14)
C47 0.0366(16) 0.0399(17) 0.0383(16) -0.0123(13) -0.0102(13) 0.0013(14)
C48 0.0447(18) 0.0398(18) 0.0366(16) -0.0112(14) -0.0119(14) 0.0018(15)
C49 0.0479(19) 0.0352(18) 0.0484(19) -0.0096(15) -0.0169(16) 0.0063(15)
C50 0.049(2) 0.0361(18) 0.052(2) -0.0158(15) -0.0064(16) 0.0015(15)
C51 0.054(2) 0.0414(19) 0.0471(18) -0.0195(15) -0.0118(16) 0.0030(16)
C52 0.0449(19) 0.0456(19) 0.0408(17) -0.0176(15) -0.0120(14) -0.0014(15)
C53 0.0427(18) 0.0407(17) 0.0352(15) -0.0161(13) -0.0104(13) 0.0031(14)
C54 0.0492(19) 0.0424(18) 0.0358(16) -0.0129(14) -0.0171(14) 0.0091(15)
C55 0.0478(19) 0.0353(17) 0.0359(16) -0.0070(13) -0.0113(14) 0.0054(15)
C56 0.063(2) 0.0417(19) 0.0367(16) -0.0137(14) -0.0177(16) 0.0094(17)
C57 0.064(2) 0.050(2) 0.049(2) -0.0170(17) -0.0183(18) 0.0186(19)
C58 0.084(3) 0.053(2) 0.064(2) -0.0236(19) -0.036(2) 0.026(2)
C59 0.090(3) 0.042(2) 0.059(2) -0.0203(18) -0.025(2) 0.015(2)
C60 0.081(3) 0.0352(19) 0.052(2) -0.0144(16) -0.0264(19) 0.0116(19)
C61 0.051(2) 0.062(2) 0.055(2) -0.0095(19) -0.0166(18) -0.0059(19)
C62 0.055(2) 0.090(3) 0.047(2) -0.008(2) -0.0159(19) -0.011(2)
C63 0.050(2) 0.088(3) 0.056(2) -0.032(2) -0.0082(18) -0.012(2)
C64 0.0419(19) 0.057(2) 0.062(2) -0.0237(18) -0.0103(17) -0.0027(17)
C65 0.0419(19) 0.057(2) 0.0446(19) -0.0171(17) -0.0063(15) -0.0014(17)
C66 0.0401(18) 0.0439(19) 0.0482(19) -0.0161(15) -0.0007(15) -0.0001(16)
C67 0.047(2) 0.0364(18) 0.059(2) -0.0211(16) -0.0040(17) -0.0031(16)
C68 0.0432(19) 0.0450(19) 0.0448(19) -0.0147(15) -0.0018(15) 0.0035(16)
C69 0.064(2) 0.045(2) 0.053(2) -0.0161(17) -0.0044(19) 0.0025(19)
C70 0.061(2) 0.040(2) 0.059(2) -0.0096(18) 0.001(2) 0.0085(19)
C71 0.067(3) 0.056(2) 0.050(2) -0.0143(18) -0.0049(19) 0.020(2)
C72 0.062(2) 0.053(2) 0.054(2) -0.0215(17) -0.0166(18) 0.0163(19)
C73 0.048(2) 0.047(2) 0.051(2) -0.0178(16) -0.0076(16) 0.0079(17)
C74 0.0415(18) 0.0409(18) 0.0423(17) -0.0189(14) -0.0063(14) 0.0078(15)
C75 0.0409(18) 0.0393(18) 0.0441(18) -0.0160(14) -0.0064(15) 0.0025(15)
C76 0.0452(19) 0.0321(17) 0.0467(18) -0.0124(14) -0.0130(15) 0.0058(14)
C77 0.0471(19) 0.0350(17) 0.0382(16) -0.0142(13) -0.0137(14) 0.0067(14)
C78 0.0476(19) 0.0414(18) 0.0437(17) -0.0184(14) -0.0143(15) 0.0077(15)
C79 0.048(2) 0.052(2) 0.0477(19) -0.0217(16) -0.0110(16) 0.0107(17)
C80 0.0437(19) 0.053(2) 0.0465(19) -0.0127(16) -0.0078(16) 0.0051(17)
C81 0.048(2) 0.042(2) 0.055(2) -0.0076(16) -0.0119(17) -0.0009(17)
C82 0.052(2) 0.0380(18) 0.0441(18) -0.0123(15) -0.0096(16) 0.0002(16)
C83 0.053(2) 0.0369(18) 0.0376(16) -0.0088(14) -0.0125(15) -0.0026(16)
C84 0.0467(19) 0.0355(18) 0.0473(18) -0.0136(14) -0.0100(15) -0.0008(15)
C85 0.0481(19) 0.0393(18) 0.0410(17) -0.0120(14) -0.0105(15) 0.0041(15)
C86 0.049(2) 0.0362(18) 0.0423(18) -0.0094(14) -0.0061(15) 0.0010(15)
C87 0.060(2) 0.042(2) 0.049(2) -0.0118(16) -0.0110(18) 0.0074(18)
C88 0.066(3) 0.045(2) 0.050(2) -0.0113(17) 0.0021(19) 0.0116(19)
C89 0.059(2) 0.052(2) 0.064(3) -0.0191(19) -0.005(2) 0.012(2)
C90 0.047(2) 0.060(2) 0.067(3) -0.019(2) -0.0084(19) 0.0044(19)
C91 0.070(3) 0.072(3) 0.077(3) -0.017(2) -0.013(2) -0.018(2)
C92 0.076(3) 0.061(3) 0.097(3) -0.023(3) -0.027(3) -0.004(2)
C93 0.072(3) 0.068(3) 0.090(3) -0.040(3) 0.007(3) -0.006(2)
C94 0.071(3) 0.071(3) 0.072(3) -0.027(2) -0.006(2) -0.006(2)
C95 0.060(3) 0.061(3) 0.066(3) -0.015(2) -0.015(2) -0.001(2)
C96 0.057(2) 0.069(3) 0.074(3) -0.024(2) -0.023(2) -0.005(2)
C97 0.071(3) 0.096(4) 0.102(4) -0.046(3) -0.020(3) 0.026(3)
C98 0.086(4) 0.084(3) 0.112(4) -0.045(3) -0.030(3) 0.005(3)
C99 0.084(3) 0.055(3) 0.121(4) -0.030(3) -0.039(3) 0.001(2)
C100 0.094(4) 0.070(3) 0.093(4) -0.024(3) -0.033(3) -0.002(3)
C101 0.078(6) 0.071(6) 0.042(4) -0.002(4) -0.007(4) 0.007(5)
F13 0.146(3) 0.147(3) 0.260(4) -0.085(3) -0.141(3) 0.036(3)
F14 0.255(5) 0.103(3) 0.226(4) -0.044(3) -0.125(4) -0.048(3)
F15 0.293(4) 0.168(3) 0.423(6) -0.202(3) -0.281(4) 0.152(3)
B2 0.070(4) 0.122(5) 0.165(6) -0.110(4) -0.038(4) 0.022(4)
F16 0.139(5) 0.648(14) 0.294(8) -0.282(9) 0.014(5) -0.112(7)

loop_
_atom_type_symbol
_atom_type_description
_atom_type_scat_dispersion_real
_atom_type_scat_dispersion_imag
_atom_type_scat_source
C C 0.0033 0.0016 'International Tables Vol C Tables 4.2.6.8 and 6.1.1.4'
H H 0.0000 0.0000 'International Tables Vol C Tables 4.2.6.8 and 6.1.1.4'
B B 0.0013 0.0007 'International Tables Vol C Tables 4.2.6.8 and 6.1.1.4'
N N 0.0061 0.0033 'International Tables Vol C Tables 4.2.6.8 and 6.1.1.4'
F F 0.0171 0.0103 'International Tables Vol C Tables 4.2.6.8 and 6.1.1.4'
O O 0.0106 0.0060 'International Tables Vol C Tables 4.2.6.8 and 6.1.1.4'

loop_
_geom_angle_atom_site_label_1
_geom_angle_atom_site_label_2
_geom_angle_atom_site_label_3
_geom_angle
_geom_angle_site_symmetry_1
C5 N1 C1 120.7(3) .
C30 N2 C26 117.8(3) .
C31 N3 C35 119.8(3) .
C60 N4 C56 119.2(3) .
C61 N5 C65 118.7(4) .
C90 N6 C86 121.1(4) .
F3 B1 F4 109.4(4) .
F3 B1 F2 110.7(4) .
F4 B1 F2 109.0(4) .
F3 B1 F1 110.1(4) .
F4 B1 F1 108.5(4) .
F2 B1 F1 109.2(4) .
F12 B3 F10 110.8(5) .
F12 B3 F11 114.5(4) .
F10 B3 F11 113.7(4) .
F12 B3 F9 107.8(5) .
F10 B3 F9 103.7(5) .
F11 B3 F9 105.4(4) .
N1 C1 C2 120.1(4) .
N1 C1 H1 119.9 .
C2 C1 H1 119.9 .
C1 C2 C3 119.1(4) .
C1 C2 H2 120.5 .
C3 C2 H2 120.5 .
C4 C3 C2 120.5(4) .
C4 C3 H3 119.8 .
C2 C3 H3 119.8 .
C3 C4 C5 119.2(4) .
C3 C4 H4 120.4 .
C5 C4 H4 120.4 .
N1 C5 C4 120.3(3) .
N1 C5 C6 116.7(3) .
C4 C5 C6 123.0(4) .
C7 C6 C15 110.0(3) .
C7 C6 C5 123.7(3) .
C15 C6 C5 126.3(3) .
C6 C7 C8 109.1(3) .
C6 C7 H5 125.4 .
C8 C7 H5 125.4 .
C9 C8 C7 125.3(3) .
C9 C8 C14 128.3(3) .
C7 C8 C14 106.4(3) .
C8 C9 C10 129.1(3) .
C8 C9 H6 115.5 .
C10 C9 H6 115.5 .
C9 C10 C11 127.9(4) .
C9 C10 H7 116.1 .
C11 C10 H7 116.1 .
C12 C11 C10 129.7(4) .
C12 C11 H8 115.2 .
C10 C11 H8 115.2 .
C11 C12 C13 130.0(3) .
C11 C12 H9 115.0 .
C13 C12 H9 115.0 .
C12 C13 C14 128.1(4) .
C12 C13 H10 115.9 .
C14 C13 H10 115.9 .
C13 C14 C15 125.5(3) .
C13 C14 C8 126.9(3) .
C15 C14 C8 107.6(3) .
C14 C15 C6 106.9(3) .
C14 C15 C16 125.8(3) .
C6 C15 C16 126.8(3) .
C17 C16 C25 107.4(3) .
C17 C16 C15 124.2(3) .
C25 C16 C15 128.1(3) .
C18 C17 C16 125.1(3) .
C18 C17 C23 127.3(3) .
C16 C17 C23 107.7(3) .
C17 C18 C19 129.1(4) .
C17 C18 H11 115.5 .
C19 C18 H11 115.5 .
C20 C19 C18 128.6(4) .
C20 C19 H12 115.7 .
C18 C19 H12 115.7 .
C19 C20 C21 129.5(4) .
C19 C20 H13 115.3 .
C21 C20 H13 115.3 .
C22 C21 C20 128.8(4) .
C22 C21 H14 115.6 .
C20 C21 H14 115.6 .
C21 C22 C23 128.5(4) .
C21 C22 H15 115.8 .
C23 C22 H15 115.8 .
C22 C23 C24 125.1(4) .
C22 C23 C17 128.2(4) .
C24 C23 C17 106.6(3) .
C25 C24 C23 108.8(3) .
C25 C24 H16 125.6 .
C23 C24 H16 125.6 .
C24 C25 C16 109.5(3) .
C24 C25 C26 124.9(3) .
C16 C25 C26 125.6(3) .
N2 C26 C27 120.5(3) .
N2 C26 C25 115.9(3) .
C27 C26 C25 123.6(3) .
C28 C27 C26 120.6(4) .
C28 C27 H17 119.7 .
C26 C27 H17 119.7 .
C27 C28 C29 118.8(4) .
C27 C28 H18 120.6 .
C29 C28 H18 120.6 .
C30 C29 C28 118.7(4) .
C30 C29 H19 120.7 .
C28 C29 H19 120.7 .
N2 C30 C29 123.6(4) .
N2 C30 H20 118.2 .
C29 C30 H20 118.2 .
N3 C31 C32 122.5(4) .
N3 C31 H21 118.8 .
C32 C31 H21 118.8 .
C31 C32 C33 118.3(4) .
C31 C32 H22 120.8 .
C33 C32 H22 120.8 .
C32 C33 C34 120.3(4) .
C32 C33 H23 119.9 .
C34 C33 H23 119.9 .
C35 C34 C33 118.8(4) .
C35 C34 H24 120.6 .
C33 C34 H24 120.6 .
N3 C35 C34 120.3(3) .
N3 C35 C36 116.1(3) .
C34 C35 C36 123.6(3) .
C37 C36 C45 109.3(3) .
C37 C36 C35 124.1(3) .
C45 C36 C35 126.6(3) .
C36 C37 C38 109.5(3) .
C36 C37 H25 125.2 .
C38 C37 H25 125.2 .
C39 C38 C37 126.5(4) .
C39 C38 C44 127.1(3) .
C37 C38 C44 106.2(3) .
C40 C39 C38 128.6(4) .
C40 C39 H26 115.7 .
C38 C39 H26 115.7 .
C39 C40 C41 129.1(4) .
C39 C40 H27 115.5 .
C41 C40 H27 115.5 .
C42 C41 C40 129.8(4) .
C42 C41 H28 115.1 .
C40 C41 H28 115.1 .
C41 C42 C43 129.2(4) .
C41 C42 H29 115.4 .
C43 C42 H29 115.4 .
C44 C43 C42 128.5(4) .
C44 C43 H30 115.8 .
C42 C43 H30 115.8 .
C43 C44 C45 126.0(3) .
C43 C44 C38 127.5(3) .
C45 C44 C38 106.5(3) .
C44 C45 C36 108.5(3) .
C44 C45 C46 122.3(3) .
C36 C45 C46 129.2(3) .
C47 C46 C55 107.4(3) .
C47 C46 C45 125.4(3) .
C55 C46 C45 126.8(3) .
C48 C47 C46 127.1(3) .
C48 C47 C53 126.4(3) .
C46 C47 C53 106.4(3) .
C47 C48 C49 129.2(3) .
C47 C48 H31 115.4 .
C49 C48 H31 115.4 .
C48 C49 C50 128.7(3) .
C48 C49 H32 115.6 .
C50 C49 H32 115.6 .
C51 C50 C49 130.1(3) .
C51 C50 H33 114.9 .
C49 C50 H33 114.9 .
C50 C51 C52 128.2(3) .
C50 C51 H34 115.9 .
C52 C51 H34 115.9 .
C51 C52 C53 129.5(3) .
C51 C52 H35 115.3 .
C53 C52 H35 115.3 .
C54 C53 C52 125.3(3) .
C54 C53 C47 107.1(3) .
C52 C53 C47 127.5(3) .
C55 C54 C53 108.8(3) .
C55 C54 H36 125.6 .
C53 C54 H36 125.6 .
C54 C55 C46 110.3(3) .
C54 C55 C56 124.5(3) .
C46 C55 C56 125.2(3) .
N4 C56 C57 120.9(3) .
N4 C56 C55 116.6(3) .
C57 C56 C55 122.5(4) .
C56 C57 C58 118.4(4) .
C56 C57 H37 120.8 .
C58 C57 H37 120.8 .
C59 C58 C57 119.9(4) .
C59 C58 H38 120.1 .
C57 C58 H38 120.1 .
C60 C59 C58 118.3(4) .
C60 C59 H39 120.9 .
C58 C59 H39 120.9 .
N4 C60 C59 123.3(4) .
N4 C60 H40 118.3 .
C59 C60 H40 118.3 .
N5 C61 C62 122.2(4) .
N5 C61 H41 118.9 .
C62 C61 H41 118.9 .
C63 C62 C61 119.4(4) .
C63 C62 H42 120.3 .
C61 C62 H42 120.3 .
C62 C63 C64 119.0(4) .
C62 C63 H43 120.5 .
C64 C63 H43 120.5 .
C65 C64 C63 119.9(4) .
C65 C64 H44 120.0 .
C63 C64 H44 120.0 .
C64 C65 N5 120.8(4) .
C64 C65 C66 123.8(4) .
N5 C65 C66 115.4(3) .
C67 C66 C75 109.4(3) .
C67 C66 C65 122.6(3) .
C75 C66 C65 128.0(3) .
C68 C67 C66 109.1(3) .
C68 C67 H45 125.5 .
C66 C67 H45 125.5 .
C67 C68 C69 126.5(4) .
C67 C68 C74 106.5(3) .
C69 C68 C74 126.9(4) .
C70 C69 C68 128.8(4) .
C70 C69 H46 115.6 .
C68 C69 H46 115.6 .
C69 C70 C71 129.3(4) .
C69 C70 H47 115.3 .
C71 C70 H47 115.3 .
C70 C71 C72 130.5(4) .
C70 C71 H48 114.7 .
C72 C71 H48 114.7 .
C71 C72 C73 127.7(4) .
C71 C72 H49 116.2 .
C73 C72 H49 116.2 .
C74 C73 C72 128.5(4) .
C74 C73 H50 115.8 .
C72 C73 H50 115.8 .
C73 C74 C75 124.6(3) .
C73 C74 C68 127.9(3) .
C75 C74 C68 107.5(3) .
C74 C75 C66 107.4(3) .
C74 C75 C76 122.9(3) .
C66 C75 C76 129.7(3) .
C77 C76 C85 106.9(3) .
C77 C76 C75 126.7(3) .
C85 C76 C75 125.6(3) .
C78 C77 C76 126.1(3) .
C78 C77 C83 126.4(3) .
C76 C77 C83 107.4(3) .
C79 C78 C77 128.5(3) .
C79 C78 H51 115.8 .
C77 C78 H51 115.8 .
C78 C79 C80 129.4(4) .
C78 C79 H52 115.3 .
C80 C79 H52 115.3 .
C81 C80 C79 130.1(4) .
C81 C80 H53 115.0 .
C79 C80 H53 115.0 .
C80 C81 C82 128.3(4) .
C80 C81 H54 115.8 .
C82 C81 H54 115.8 .
C81 C82 C83 128.7(4) .
C81 C82 H55 115.6 .
C83 C82 H55 115.6 .
C84 C83 C82 124.9(3) .
C84 C83 C77 106.9(3) .
C82 C83 C77 128.2(3) .
C83 C84 C85 108.2(3) .
C83 C84 H56 125.9 .
C85 C84 H56 125.9 .
C84 C85 C76 110.6(3) .
C84 C85 C86 123.5(3) .
C76 C85 C86 125.9(3) .
N6 C86 C87 119.5(3) .
N6 C86 C85 116.4(3) .
C87 C86 C85 124.1(4) .
C86 C87 C88 119.4(4) .
C86 C87 H57 120.3 .
C88 C87 H57 120.3 .
C89 C88 C87 119.9(4) .
C89 C88 H58 120.0 .
C87 C88 H58 120.0 .
C90 C89 C88 118.5(4) .
C90 C89 H59 120.8 .
C88 C89 H59 120.8 .
N6 C90 C89 121.6(4) .
N6 C90 H60 119.2 .
C89 C90 H60 119.2 .
C96 C91 C92 121.2(5) .
C96 C91 H61 119.4 .
C92 C91 H61 119.4 .
C93 C92 C91 119.2(5) .
C93 C92 H62 120.4 .
C91 C92 H62 120.4 .
C92 C93 C94 121.0(5) .
C92 C93 H63 119.5 .
C94 C93 H63 119.5 .
C93 C94 C95 119.2(4) .
C93 C94 H64 120.4 .
C95 C94 H64 120.4 .
C94 C95 C96 123.6(4) .
C94 C95 H65 118.2 .
C96 C95 H65 118.2 .
C95 C96 C91 115.9(4) .
C95 C96 C97 122.1(4) .
C91 C96 C97 122.0(4) .
C96 C97 H66 109.5 .
C96 C97 H67 109.5 .
H66 C97 H67 109.5 .
C96 C97 H68 109.5 .
H66 C97 H68 109.5 .
H67 C97 H68 109.5 .
C100 C98 C99 120.1(5) 2_565
C100 C98 H69 120.0 2_565
C99 C98 H69 120.0 .
C100 C99 C98 118.6(5) .
C100 C99 C101 125.0(6) .
C98 C99 C101 116.4(6) .
C98 C100 C99 121.3(5) 2_565
C98 C100 H70 119.4 2_565
C99 C100 H70 119.4 .
C99 C101 H71 109.5 .
C99 C101 H72 109.5 .
H71 C101 H72 109.5 .
C99 C101 H73 109.5 .
H71 C101 H73 109.5 .
H72 C101 H73 109.5 .
F15 B2 F14 105.7(6) .
F15 B2 F13 110.8(6) .
F14 B2 F13 122.3(7) .
F15 B2 F16 108.8(8) .
F14 B2 F16 97.2(6) .
F13 B2 F16 110.7(6) .

loop_
_geom_bond_atom_site_label_1
_geom_bond_atom_site_label_2
_geom_bond_distance
_geom_bond_site_symmetry_2
N1 C5 1.337(5) .
N1 C1 1.362(5) .
N2 C30 1.330(5) .
N2 C26 1.352(5) .
N3 C31 1.336(5) .
N3 C35 1.348(4) .
N4 C60 1.328(5) .
N4 C56 1.341(5) .
N5 C61 1.336(5) .
N5 C65 1.364(5) .
N6 C90 1.334(5) .
N6 C86 1.335(5) .
B1 F3 1.334(5) .
B1 F4 1.370(6) .
B1 F2 1.371(5) .
B1 F1 1.373(6) .
F9 B3 1.357(7) .
F10 B3 1.330(6) .
F11 B3 1.339(6) .
B3 F12 1.317(6) .
C1 C2 1.366(6) .
C1 H1 0.9500 .
C2 C3 1.369(7) .
C2 H2 0.9500 .
C3 C4 1.365(5) .
C3 H3 0.9500 .
C4 C5 1.373(5) .
C4 H4 0.9500 .
C5 C6 1.451(5) .
C6 C7 1.381(5) .
C6 C15 1.411(5) .
C7 C8 1.386(5) .
C7 H5 0.9500 .
C8 C9 1.369(5) .
C8 C14 1.473(5) .
C9 C10 1.381(5) .
C9 H6 0.9500 .
C10 C11 1.390(5) .
C10 H7 0.9500 .
C11 C12 1.369(5) .
C11 H8 0.9500 .
C12 C13 1.375(5) .
C12 H9 0.9500 .
C13 C14 1.385(4) .
C13 H10 0.9500 .
C14 C15 1.399(5) .
C15 C16 1.467(5) .
C16 C17 1.398(5) .
C16 C25 1.416(5) .
C17 C18 1.357(5) .
C17 C23 1.468(5) .
C18 C19 1.384(5) .
C18 H11 0.9500 .
C19 C20 1.382(6) .
C19 H12 0.9500 .
C20 C21 1.385(6) .
C20 H13 0.9500 .
C21 C22 1.367(6) .
C21 H14 0.9500 .
C22 C23 1.376(5) .
C22 H15 0.9500 .
C23 C24 1.398(5) .
C24 C25 1.393(5) .
C24 H16 0.9500 .
C25 C26 1.448(5) .
C26 C27 1.378(5) .
C27 C28 1.357(5) .
C27 H17 0.9500 .
C28 C29 1.365(6) .
C28 H18 0.9500 .
C29 C30 1.363(6) .
C29 H19 0.9500 .
C30 H20 0.9500 .
C31 C32 1.349(6) .
C31 H21 0.9500 .
C32 C33 1.360(6) .
C32 H22 0.9500 .
C33 C34 1.388(5) .
C33 H23 0.9500 .
C34 C35 1.365(5) .
C34 H24 0.9500 .
C35 C36 1.445(5) .
C36 C37 1.386(5) .
C36 C45 1.408(5) .
C37 C38 1.390(5) .
C37 H25 0.9500 .
C38 C39 1.376(5) .
C38 C44 1.496(5) .
C39 C40 1.369(5) .
C39 H26 0.9500 .
C40 C41 1.383(6) .
C40 H27 0.9500 .
C41 C42 1.372(6) .
C41 H28 0.9500 .
C42 C43 1.377(5) .
C42 H29 0.9500 .
C43 C44 1.367(5) .
C43 H30 0.9500 .
C44 C45 1.395(4) .
C45 C46 1.483(5) .
C46 C47 1.391(5) .
C46 C55 1.411(5) .
C47 C48 1.377(4) .
C47 C53 1.484(5) .
C48 C49 1.378(5) .
C48 H31 0.9500 .
C49 C50 1.389(5) .
C49 H32 0.9500 .
C50 C51 1.372(5) .
C50 H33 0.9500 .
C51 C52 1.373(5) .
C51 H34 0.9500 .
C52 C53 1.382(5) .
C52 H35 0.9500 .
C53 C54 1.376(5) .
C54 C55 1.370(5) .
C54 H36 0.9500 .
C55 C56 1.460(5) .
C56 C57 1.375(5) .
C57 C58 1.378(5) .
C57 H37 0.9500 .
C58 C59 1.374(6) .
C58 H38 0.9500 .
C59 C60 1.337(6) .
C59 H39 0.9500 .
C60 H40 0.9500 .
C61 C62 1.365(6) .
C61 H41 0.9500 .
C62 C63 1.361(6) .
C62 H42 0.9500 .
C63 C64 1.382(6) .
C63 H43 0.9500 .
C64 C65 1.358(5) .
C64 H44 0.9500 .
C65 C66 1.460(5) .
C66 C67 1.403(5) .
C66 C75 1.406(5) .
C67 C68 1.379(5) .
C67 H45 0.9500 .
C68 C69 1.379(5) .
C68 C74 1.479(5) .
C69 C70 1.362(6) .
C69 H46 0.9500 .
C70 C71 1.370(6) .
C70 H47 0.9500 .
C71 C72 1.373(6) .
C71 H48 0.9500 .
C72 C73 1.399(5) .
C72 H49 0.9500 .
C73 C74 1.371(5) .
C73 H50 0.9500 .
C74 C75 1.399(5) .
C75 C76 1.462(5) .
C76 C77 1.390(5) .
C76 C85 1.398(5) .
C77 C78 1.385(5) .
C77 C83 1.481(5) .
C78 C79 1.373(5) .
C78 H51 0.9500 .
C79 C80 1.389(5) .
C79 H52 0.9500 .
C80 C81 1.371(5) .
C80 H53 0.9500 .
C81 C82 1.376(5) .
C81 H54 0.9500 .
C82 C83 1.385(5) .
C82 H55 0.9500 .
C83 C84 1.372(5) .
C84 C85 1.393(5) .
C84 H56 0.9500 .
C85 C86 1.466(5) .
C86 C87 1.374(5) .
C87 C88 1.376(5) .
C87 H57 0.9500 .
C88 C89 1.368(6) .
C88 H58 0.9500 .
C89 C90 1.354(6) .
C89 H59 0.9500 .
C90 H60 0.9500 .
C91 C96 1.378(6) .
C91 C92 1.405(7) .
C91 H61 0.9500 .
C92 C93 1.350(7) .
C92 H62 0.9500 .
C93 C94 1.351(7) .
C93 H63 0.9500 .
C94 C95 1.357(6) .
C94 H64 0.9500 .
C95 C96 1.376(6) .
C95 H65 0.9500 .
C96 C97 1.489(6) .
C97 H66 0.9800 .
C97 H67 0.9800 .
C97 H68 0.9800 .
C98 C100 1.370(7) 2_565
C98 C99 1.381(8) .
C98 H69 0.9500 .
C99 C100 1.378(8) .
C99 C101 1.467(10) .
C100 C98 1.370(7) 2_565
C100 H70 0.9500 .
C101 H71 0.9800 .
C101 H72 0.9800 .
C101 H73 0.9800 .
F13 B2 1.295(8) .
F14 B2 1.292(8) .
F15 B2 1.234(7) .
B2 F16 1.366(10) .

loop_
_geom_torsion_atom_site_label_1
_geom_torsion_atom_site_label_2
_geom_torsion_atom_site_label_3
_geom_torsion_atom_site_label_4
_geom_torsion
_geom_torsion_site_symmetry_1
_geom_torsion_site_symmetry_4
C5 N1 C1 C2 -0.9(6) . .
N1 C1 C2 C3 -0.7(6) . .
C1 C2 C3 C4 2.0(7) . .
C2 C3 C4 C5 -1.7(6) . .
C1 N1 C5 C4 1.2(5) . .
C1 N1 C5 C6 -179.3(3) . .
C3 C4 C5 N1 0.1(6) . .
C3 C4 C5 C6 -179.3(4) . .
N1 C5 C6 C7 -135.2(4) . .
C4 C5 C6 C7 44.2(5) . .
N1 C5 C6 C15 45.9(5) . .
C4 C5 C6 C15 -134.6(4) . .
C15 C6 C7 C8 -0.6(4) . .
C5 C6 C7 C8 -179.6(3) . .
C6 C7 C8 C9 -178.7(3) . .
C6 C7 C8 C14 1.3(4) . .
C7 C8 C9 C10 180.0(4) . .
C14 C8 C9 C10 0.0(6) . .
C8 C9 C10 C11 1.8(7) . .
C9 C10 C11 C12 0.4(7) . .
C10 C11 C12 C13 -2.1(7) . .
C11 C12 C13 C14 -0.6(7) . .
C12 C13 C14 C15 -178.4(4) . .
C12 C13 C14 C8 4.3(6) . .
C9 C8 C14 C13 -3.9(6) . .
C7 C8 C14 C13 176.1(3) . .
C9 C8 C14 C15 178.4(3) . .
C7 C8 C14 C15 -1.6(4) . .
C13 C14 C15 C6 -176.5(3) . .
C8 C14 C15 C6 1.2(4) . .
C13 C14 C15 C16 -4.7(6) . .
C8 C14 C15 C16 173.0(3) . .
C7 C6 C15 C14 -0.4(4) . .
C5 C6 C15 C14 178.5(3) . .
C7 C6 C15 C16 -172.1(3) . .
C5 C6 C15 C16 6.8(6) . .
C14 C15 C16 C17 -79.0(5) . .
C6 C15 C16 C17 91.2(4) . .
C14 C15 C16 C25 95.0(5) . .
C6 C15 C16 C25 -94.8(5) . .
C25 C16 C17 C18 -178.9(3) . .
C15 C16 C17 C18 -3.8(5) . .
C25 C16 C17 C23 1.0(4) . .
C15 C16 C17 C23 176.1(3) . .
C16 C17 C18 C19 -176.6(3) . .
C23 C17 C18 C19 3.5(6) . .
C17 C18 C19 C20 -0.3(6) . .
C18 C19 C20 C21 -2.9(7) . .
C19 C20 C21 C22 1.6(7) . .
C20 C21 C22 C23 1.5(7) . .
C21 C22 C23 C24 177.7(4) . .
C21 C22 C23 C17 -1.2(7) . .
C18 C17 C23 C22 -2.3(6) . .
C16 C17 C23 C22 177.8(4) . .
C18 C17 C23 C24 178.7(3) . .
C16 C17 C23 C24 -1.2(4) . .
C22 C23 C24 C25 -178.1(3) . .
C17 C23 C24 C25 1.0(4) . .
C23 C24 C25 C16 -0.4(4) . .
C23 C24 C25 C26 177.5(3) . .
C17 C16 C25 C24 -0.4(4) . .
C15 C16 C25 C24 -175.3(3) . .
C17 C16 C25 C26 -178.2(3) . .
C15 C16 C25 C26 6.9(6) . .
C30 N2 C26 C27 1.0(5) . .
C30 N2 C26 C25 -179.6(3) . .
C24 C25 C26 N2 -133.9(4) . .
C16 C25 C26 N2 43.6(5) . .
C24 C25 C26 C27 45.6(6) . .
C16 C25 C26 C27 -137.0(4) . .
N2 C26 C27 C28 -1.6(6) . .
C25 C26 C27 C28 179.0(4) . .
C26 C27 C28 C29 0.9(6) . .
C27 C28 C29 C30 0.2(6) . .
C26 N2 C30 C29 0.2(6) . .
C28 C29 C30 N2 -0.8(7) . .
C35 N3 C31 C32 1.9(5) . .
N3 C31 C32 C33 -3.0(6) . .
C31 C32 C33 C34 1.1(6) . .
C32 C33 C34 C35 1.9(6) . .
C31 N3 C35 C34 1.3(5) . .
C31 N3 C35 C36 -178.5(3) . .
C33 C34 C35 N3 -3.1(5) . .
C33 C34 C35 C36 176.7(3) . .
N3 C35 C36 C37 -136.4(4) . .
C34 C35 C36 C37 43.7(5) . .
N3 C35 C36 C45 42.0(5) . .
C34 C35 C36 C45 -137.9(4) . .
C45 C36 C37 C38 -0.9(4) . .
C35 C36 C37 C38 177.7(3) . .
C36 C37 C38 C39 -174.5(3) . .
C36 C37 C38 C44 0.9(4) . .
C37 C38 C39 C40 177.5(4) . .
C44 C38 C39 C40 3.0(6) . .
C38 C39 C40 C41 0.2(7) . .
C39 C40 C41 C42 -0.2(7) . .
C40 C41 C42 C43 -2.1(7) . .
C41 C42 C43 C44 1.5(6) . .
C42 C43 C44 C45 -177.3(3) . .
C42 C43 C44 C38 2.6(6) . .
C39 C38 C44 C43 -5.1(6) . .
C37 C38 C44 C43 179.5(3) . .
C39 C38 C44 C45 174.8(3) . .
C37 C38 C44 C45 -0.5(4) . .
C43 C44 C45 C36 180.0(3) . .
C38 C44 C45 C36 0.0(4) . .
C43 C44 C45 C46 -2.3(5) . .
C38 C44 C45 C46 177.8(3) . .
C37 C36 C45 C44 0.5(4) . .
C35 C36 C45 C44 -178.1(3) . .
C37 C36 C45 C46 -177.0(3) . .
C35 C36 C45 C46 4.4(6) . .
C44 C45 C46 C47 -82.4(5) . .
C36 C45 C46 C47 94.9(4) . .
C44 C45 C46 C55 89.9(4) . .
C36 C45 C46 C55 -92.9(5) . .
C55 C46 C47 C48 -177.5(3) . .
C45 C46 C47 C48 -4.1(6) . .
C55 C46 C47 C53 1.1(4) . .
C45 C46 C47 C53 174.6(3) . .
C46 C47 C48 C49 -175.8(3) . .
C53 C47 C48 C49 5.8(6) . .
C47 C48 C49 C50 -0.9(6) . .
C48 C49 C50 C51 -1.8(7) . .
C49 C50 C51 C52 -0.2(7) . .
C50 C51 C52 C53 1.2(6) . .
C51 C52 C53 C54 179.0(4) . .
C51 C52 C53 C47 2.4(6) . .
C48 C47 C53 C54 176.2(3) . .
C46 C47 C53 C54 -2.5(4) . .
C48 C47 C53 C52 -6.7(6) . .
C46 C47 C53 C52 174.6(3) . .
C52 C53 C54 C55 -174.3(3) . .
C47 C53 C54 C55 2.9(4) . .
C53 C54 C55 C46 -2.3(4) . .
C53 C54 C55 C56 176.5(3) . .
C47 C46 C55 C54 0.6(4) . .
C45 C46 C55 C54 -172.7(3) . .
C47 C46 C55 C56 -178.1(3) . .
C45 C46 C55 C56 8.5(6) . .
C60 N4 C56 C57 -0.3(5) . .
C60 N4 C56 C55 179.6(3) . .
C54 C55 C56 N4 -132.5(4) . .
C46 C55 C56 N4 46.1(5) . .
C54 C55 C56 C57 47.5(5) . .
C46 C55 C56 C57 -133.9(4) . .
N4 C56 C57 C58 0.0(5) . .
C55 C56 C57 C58 -179.9(3) . .
C56 C57 C58 C59 -0.6(6) . .
C57 C58 C59 C60 1.5(6) . .
C56 N4 C60 C59 1.3(6) . .
C58 C59 C60 N4 -1.8(6) . .
C65 N5 C61 C62 1.1(5) . .
N5 C61 C62 C63 -1.5(6) . .
C61 C62 C63 C64 0.4(6) . .
C62 C63 C64 C65 1.1(6) . .
C63 C64 C65 N5 -1.5(6) . .
C63 C64 C65 C66 179.8(3) . .
C61 N5 C65 C64 0.4(5) . .
C61 N5 C65 C66 179.2(3) . .
C64 C65 C66 C67 45.4(5) . .
N5 C65 C66 C67 -133.3(4) . .
C64 C65 C66 C75 -133.9(4) . .
N5 C65 C66 C75 47.4(5) . .
C75 C66 C67 C68 -1.8(4) . .
C65 C66 C67 C68 178.8(3) . .
C66 C67 C68 C69 -174.5(4) . .
C66 C67 C68 C74 2.9(4) . .
C67 C68 C69 C70 179.9(4) . .
C74 C68 C69 C70 3.0(7) . .
C68 C69 C70 C71 2.1(7) . .
C69 C70 C71 C72 -0.4(8) . .
C70 C71 C72 C73 -4.2(7) . .
C71 C72 C73 C74 2.5(7) . .
C72 C73 C74 C75 -177.8(4) . .
C72 C73 C74 C68 4.6(6) . .
C67 C68 C74 C73 174.9(4) . .
C69 C68 C74 C73 -7.7(6) . .
C67 C68 C74 C75 -3.1(4) . .
C69 C68 C74 C75 174.3(4) . .
C73 C74 C75 C66 -176.0(3) . .
C68 C74 C75 C66 2.0(4) . .
C73 C74 C75 C76 2.3(5) . .
C68 C74 C75 C76 -179.7(3) . .
C67 C66 C75 C74 -0.3(4) . .
C65 C66 C75 C74 179.1(3) . .
C67 C66 C75 C76 -178.4(3) . .
C65 C66 C75 C76 1.0(6) . .
C74 C75 C76 C77 -79.0(5) . .
C66 C75 C76 C77 98.8(5) . .
C74 C75 C76 C85 89.2(5) . .
C66 C75 C76 C85 -93.0(5) . .
C85 C76 C77 C78 -176.7(3) . .
C75 C76 C77 C78 -6.7(6) . .
C85 C76 C77 C83 1.1(4) . .
C75 C76 C77 C83 171.1(3) . .
C76 C77 C78 C79 -175.0(4) . .
C83 C77 C78 C79 7.6(6) . .
C77 C78 C79 C80 -2.5(7) . .
C78 C79 C80 C81 -2.7(7) . .
C79 C80 C81 C82 1.1(7) . .
C80 C81 C82 C83 2.6(7) . .
C81 C82 C83 C84 177.4(4) . .
C81 C82 C83 C77 -0.6(6) . .
C78 C77 C83 C84 176.1(3) . .
C76 C77 C83 C84 -1.8(4) . .
C78 C77 C83 C82 -5.7(6) . .
C76 C77 C83 C82 176.5(4) . .
C82 C83 C84 C85 -176.6(3) . .
C77 C83 C84 C85 1.7(4) . .
C83 C84 C85 C76 -1.1(4) . .
C83 C84 C85 C86 178.0(3) . .
C77 C76 C85 C84 -0.1(4) . .
C75 C76 C85 C84 -170.2(3) . .
C77 C76 C85 C86 -179.2(3) . .
C75 C76 C85 C86 10.7(6) . .
C90 N6 C86 C87 -0.3(5) . .
C90 N6 C86 C85 179.7(3) . .
C84 C85 C86 N6 -130.9(4) . .
C76 C85 C86 N6 48.1(5) . .
C84 C85 C86 C87 49.1(5) . .
C76 C85 C86 C87 -131.9(4) . .
N6 C86 C87 C88 -0.8(5) . .
C85 C86 C87 C88 179.2(3) . .
C86 C87 C88 C89 1.4(6) . .
C87 C88 C89 C90 -0.9(6) . .
C86 N6 C90 C89 0.7(6) . .
C88 C89 C90 N6 -0.1(6) . .
C96 C91 C92 C93 2.4(8) . .
C91 C92 C93 C94 -1.6(8) . .
C92 C93 C94 C95 0.5(8) . .
C93 C94 C95 C96 -0.2(8) . .
C94 C95 C96 C91 1.0(7) . .
C94 C95 C96 C97 -177.8(5) . .
C92 C91 C96 C95 -2.1(7) . .
C92 C91 C96 C97 176.8(5) . .
C100 C98 C99 C100 2.3(9) 2_565 .
C100 C98 C99 C101 -178.7(6) 2_565 .
C98 C99 C100 C98 -2.4(9) . 2_565
C101 C99 C100 C98 178.8(6) . 2_565
